data_7242094
loop_
_publ_author_name
'Liu, Guocheng'
'Zhao, Jing'
'Liang, Shuang'
'Li, Yan'
'Chang, Zhihan'
'Wang, Xiuli'
'Chen, Baokuan'

_publ_section_title
;
 Ten polytorsional-amide-induced helical-based coordination polymers with
 difunctional electrochemical activities
;
_journal_issue 5
_journal_name_full CrystEngComm
_journal_page_first 1263
_journal_page_last 1271
_journal_paper_doi 10.1039/D0CE01754J
_journal_volume 23
_journal_year 2021
_chemical_formula_sum 'C62 H48 N10 Ni O12'
_chemical_formula_weight 1183.81
_space_group_IT_number 14
_space_group_name_Hall '-P 2ybc'
_space_group_name_H-M_alt 'P 1 21/c 1'
_symmetry_cell_setting monoclinic
_symmetry_space_group_name_H-M 'P 1 21/c 1'
_atom_sites_solution_hydrogens geom
_atom_sites_solution_primary direct
_atom_sites_solution_secondary difmap
_audit_creation_method SHELXL-97
_audit_update_record
;
2020-12-01 deposited with the CCDC.	2021-01-07 downloaded from the CCDC.
;
_cell_angle_alpha 90.000(5)
_cell_angle_beta 106.839(5)
_cell_angle_gamma 90.000(5)
_cell_formula_units_Z 2
_cell_length_a 11.389(5)
_cell_length_b 25.046(5)
_cell_length_c 10.134(5)
_cell_measurement_reflns_used 1177
_cell_measurement_temperature 296(2)
_cell_measurement_theta_max 25.02
_cell_measurement_theta_min 1.87
_cell_volume 2766.8(19)
_computing_structure_refinement 'SHELXL-97 (Sheldrick, 1997)'
_computing_structure_solution 'SHELXS-97 (Sheldrick, 1990)'
_diffrn_ambient_temperature 296(2)
_diffrn_measured_fraction_theta_full 0.993
_diffrn_measured_fraction_theta_max 0.993
_diffrn_measurement_device_type 'Bruker P4'
_diffrn_measurement_method '\w scans'
_diffrn_radiation_monochromator graphite
_diffrn_radiation_source 'fine-focus sealed tube'
_diffrn_radiation_type MoK\a
_diffrn_radiation_wavelength 0.71069
_diffrn_reflns_av_R_equivalents 0.0853
_diffrn_reflns_av_sigmaI/netI 0.0918
_diffrn_reflns_limit_h_max 13
_diffrn_reflns_limit_h_min -12
_diffrn_reflns_limit_k_max 28
_diffrn_reflns_limit_k_min -29
_diffrn_reflns_limit_l_max 9
_diffrn_reflns_limit_l_min -12
_diffrn_reflns_number 15767
_diffrn_reflns_theta_full 25.02
_diffrn_reflns_theta_max 25.02
_diffrn_reflns_theta_min 1.87
_exptl_absorpt_coefficient_mu 0.426
_exptl_absorpt_correction_T_max 0.9546
_exptl_absorpt_correction_T_min 0.9388
_exptl_crystal_colour green
_exptl_crystal_density_diffrn 1.421
_exptl_crystal_density_method 'not measured'
_exptl_crystal_description block
_exptl_crystal_F_000 1228
_exptl_crystal_size_max 0.15
_exptl_crystal_size_mid 0.13
_exptl_crystal_size_min 0.11
_refine_diff_density_max 0.459
_refine_diff_density_min -0.554
_refine_diff_density_rms 0.072
_refine_ls_extinction_method none
_refine_ls_goodness_of_fit_ref 1.019
_refine_ls_hydrogen_treatment mixed
_refine_ls_matrix_type full
_refine_ls_number_parameters 385
_refine_ls_number_reflns 4854
_refine_ls_number_restraints 49
_refine_ls_restrained_S_all 1.072
_refine_ls_R_factor_all 0.1249
_refine_ls_R_factor_gt 0.0627
_refine_ls_shift/su_max 0.008
_refine_ls_shift/su_mean 0.000
_refine_ls_structure_factor_coef Fsqd
_refine_ls_weighting_details 'calc w=1/[\s^2^(Fo^2^)+(0.1000P)^2^+0.0000P] where P=(Fo^2^+2Fc^2^)/3'
_refine_ls_weighting_scheme calc
_refine_ls_wR_factor_gt 0.1582
_refine_ls_wR_factor_ref 0.1936
_reflns_number_gt 2807
_reflns_number_total 4854
_reflns_threshold_expression >2sigma(I)
_cod_data_source_file d0ce01754j2.cif
_cod_data_source_block 1
_cod_depositor_comments 'Adding full bibliography for 7242094--7242103.cif.'
_cod_original_sg_symbol_H-M 'P 21/c'
_cod_database_code 7242094

loop_
_symmetry_equiv_pos_as_xyz
'x, y, z'
'-x, y+1/2, -z+1/2'
'-x, -y, -z'
'x, -y-1/2, z-1/2'

loop_
_atom_site_label
_atom_site_type_symbol
_atom_site_fract_x
_atom_site_fract_y
_atom_site_fract_z
_atom_site_U_iso_or_equiv
_atom_site_adp_type
_atom_site_occupancy
_atom_site_symmetry_multiplicity
_atom_site_calc_flag
_atom_site_refinement_flags
_atom_site_disorder_assembly
_atom_site_disorder_group
Ni1 Ni 0.5000 0.0000 0.5000 0.0326(3) Uani 1 2 d S . .
N1] N -0.4922(3) 0.46675(15) 0.8083(4) 0.0353(10) Uani 1 1 d . . .
O1 O -0.4230(3) 0.29156(15) 0.4935(5) 0.0647(12) Uani 1 1 d . . .
C1 C -0.3989(4) 0.47318(19) 0.7542(5) 0.0381(12) Uani 1 1 d . . .
H1A H -0.3320 0.4933 0.8034 0.046 Uiso 1 1 calc R . .
N2 N -0.3764(3) 0.37161(16) 0.4226(4) 0.0404(10) Uani 1 1 d . . .
H2A H -0.3224 0.3907 0.4002 0.048 Uiso 1 1 calc R . .
O2 O 0.1778(4) 0.25439(17) 0.3737(4) 0.0658(12) Uani 1 1 d U . .
C2 C -0.3964(4) 0.45176(19) 0.6304(5) 0.0385(12) Uani 1 1 d . . .
H2B H -0.3296 0.4582 0.5973 0.046 Uiso 1 1 calc R . .
N3 N 0.2249(4) 0.25250(16) 0.6049(4) 0.0418(11) Uani 1 1 d . . .
H3A H 0.1980 0.2555 0.6756 0.050 Uiso 1 1 calc R . .
C3 C -0.4931(4) 0.42043(18) 0.5543(5) 0.0344(11) Uani 1 1 d . . .
O3 O 0.1203(5) 0.0502(2) 0.2266(7) 0.124(2) Uani 1 1 d U . .
N4 N 0.4450(3) 0.07912(15) 0.5419(4) 0.0349(10) Uani 1 1 d . . .
C4 C -0.5896(4) 0.4138(2) 0.6100(5) 0.0422(13) Uani 1 1 d . . .
H4A H -0.6569 0.3932 0.5639 0.051 Uiso 1 1 calc R . .
O4 O -0.0681(6) 0.0429(3) 0.1036(9) 0.182(3) Uani 1 1 d U . .
O5 O 0.3148(3) -0.01888(13) 0.4236(4) 0.0391(8) Uani 1 1 d U . .
C5 C -0.5864(4) 0.4377(2) 0.7339(6) 0.0441(13) Uani 1 1 d . . .
H5A H -0.6536 0.4333 0.7674 0.053 Uiso 1 1 calc R . .
N5 N 0.0294(6) 0.0241(3) 0.1832(9) 0.119(3) Uani 1 1 d U . .
O6 O 0.2971(3) -0.04412(15) 0.2070(4) 0.0564(10) Uani 1 1 d U . .
C6 C -0.4926(4) 0.3953(2) 0.4191(5) 0.0455(13) Uani 1 1 d . . .
H6A H -0.5557 0.3680 0.3951 0.055 Uiso 1 1 calc R . .
H6B H -0.5130 0.4223 0.3475 0.055 Uiso 1 1 calc R . .
C7 C -0.3507(5) 0.3208(2) 0.4599(6) 0.0436(13) Uani 1 1 d . . .
C8 C -0.2237(5) 0.3026(2) 0.4620(5) 0.0424(13) Uani 1 1 d . . .
C9 C -0.2028(5) 0.25047(19) 0.4171(5) 0.0416(12) Uani 1 1 d . . .
C10 C -0.0807(5) 0.23557(19) 0.4207(5) 0.0413(12) Uani 1 1 d . . .
C11 C 0.0166(4) 0.2721(2) 0.4749(5) 0.0412(13) Uani 1 1 d . . .
C12 C -0.0067(5) 0.3206(2) 0.5221(6) 0.0503(15) Uani 1 1 d . . .
H12A H 0.0580 0.3436 0.5620 0.060 Uiso 1 1 calc R . .
C13 C -0.1284(5) 0.3364(2) 0.5111(6) 0.0495(14) Uani 1 1 d . . .
H13A H -0.1431 0.3706 0.5380 0.059 Uiso 1 1 calc R . .
C14 C -0.2969(5) 0.2126(2) 0.3667(6) 0.0519(15) Uani 1 1 d . . .
H14A H -0.3773 0.2221 0.3606 0.062 Uiso 1 1 calc R . .
C15 C -0.0605(6) 0.1839(2) 0.3755(6) 0.0573(16) Uani 1 1 d . . .
H15A H 0.0181 0.1739 0.3751 0.069 Uiso 1 1 calc R . .
C16 C -0.1552(7) 0.1487(2) 0.3323(7) 0.0716(19) Uani 1 1 d . . .
H16A H -0.1400 0.1144 0.3059 0.086 Uiso 1 1 calc R . .
C17 C -0.2746(6) 0.1634(2) 0.3271(7) 0.0673(18) Uani 1 1 d . . .
H17A H -0.3385 0.1392 0.2964 0.081 Uiso 1 1 calc R . .
C18 C 0.1472(5) 0.2585(2) 0.4800(6) 0.0425(13) Uani 1 1 d . . .
C19 C 0.3538(4) 0.24114(19) 0.6258(6) 0.0457(13) Uani 1 1 d . . .
H19A H 0.3978 0.2482 0.7214 0.055 Uiso 1 1 calc R . .
H19B H 0.3850 0.2655 0.5695 0.055 Uiso 1 1 calc R . .
C20 C 0.3814(4) 0.18456(19) 0.5915(5) 0.0361(12) Uani 1 1 d . . .
C21 C 0.4972(4) 0.17190(19) 0.5817(5) 0.0395(12) Uani 1 1 d . . .
H21A H 0.5561 0.1985 0.5912 0.047 Uiso 1 1 calc R . .
C22 C 0.5245(4) 0.1200(2) 0.5579(5) 0.0395(12) Uani 1 1 d . . .
H22A H 0.6030 0.1126 0.5526 0.047 Uiso 1 1 calc R . .
C23 C 0.3334(4) 0.0923(2) 0.5477(5) 0.0387(12) Uani 1 1 d . . .
H23A H 0.2750 0.0653 0.5347 0.046 Uiso 1 1 calc R . .
C24 C 0.2987(4) 0.14310(19) 0.5716(5) 0.0408(13) Uani 1 1 d . . .
H24A H 0.2190 0.1495 0.5743 0.049 Uiso 1 1 calc R . .
C25 C -0.0043(7) -0.1344(3) 0.2875(8) 0.095(3) Uani 1 1 d . . .
H25A H -0.0124 -0.1697 0.3115 0.114 Uiso 1 1 calc R . .
C26 C -0.1039(8) -0.1058(5) 0.2240(9) 0.107(3) Uani 1 1 d . . .
H26A H -0.1806 -0.1220 0.2038 0.128 Uiso 1 1 calc R . .
C27 C -0.0965(6) -0.0543(4) 0.1883(10) 0.099(3) Uani 1 1 d . . .
H27A H -0.1661 -0.0346 0.1443 0.119 Uiso 1 1 calc R . .
C28 C 0.1095(6) -0.1115(3) 0.3172(7) 0.078(2) Uani 1 1 d . . .
H28A H 0.1779 -0.1323 0.3588 0.094 Uiso 1 1 calc R . .
C29 C 0.1270(5) -0.0579(2) 0.2872(6) 0.0485(14) Uani 1 1 d . . .
C30 C 0.0231(6) -0.0313(3) 0.2212(8) 0.076(2) Uani 1 1 d . . .
C31 C 0.2565(4) -0.03735(19) 0.3059(6) 0.0393(12) Uani 1 1 d . . .

loop_
_atom_site_aniso_label
_atom_site_aniso_U_11
_atom_site_aniso_U_22
_atom_site_aniso_U_33
_atom_site_aniso_U_23
_atom_site_aniso_U_13
_atom_site_aniso_U_12
Ni1 0.0275(5) 0.0347(5) 0.0369(5) 0.0036(4) 0.0113(4) 0.0024(4)
N1] 0.026(2) 0.037(2) 0.043(3) -0.0019(19) 0.010(2) 0.0012(18)
O1 0.056(2) 0.050(2) 0.098(4) 0.010(2) 0.039(3) -0.003(2)
C1 0.029(3) 0.039(3) 0.046(3) -0.001(2) 0.010(2) 0.000(2)
N2 0.038(2) 0.044(3) 0.046(3) -0.002(2) 0.022(2) 0.008(2)
O2 0.066(3) 0.092(3) 0.047(3) 0.006(2) 0.029(2) 0.024(2)
C2 0.035(3) 0.040(3) 0.044(3) 0.000(2) 0.018(3) 0.002(2)
N3 0.041(2) 0.050(3) 0.040(3) 0.001(2) 0.020(2) 0.012(2)
C3 0.035(3) 0.031(3) 0.036(3) 0.003(2) 0.009(2) 0.010(2)
O3 0.075(3) 0.083(4) 0.180(6) 0.027(4) -0.019(4) 0.009(3)
N4 0.030(2) 0.036(2) 0.042(3) 0.0046(18) 0.015(2) 0.0027(18)
C4 0.034(3) 0.053(3) 0.040(3) -0.007(3) 0.010(3) -0.004(2)
O4 0.127(5) 0.122(5) 0.236(7) 0.032(5) -0.045(5) 0.035(4)
O5 0.0350(18) 0.0420(19) 0.041(2) -0.0014(16) 0.0115(17) 0.0023(15)
C5 0.032(3) 0.057(3) 0.047(3) -0.005(3) 0.017(3) 0.000(3)
N5 0.066(4) 0.087(5) 0.164(8) -0.010(5) -0.029(5) 0.024(3)
O6 0.052(2) 0.065(3) 0.058(3) -0.012(2) 0.026(2) -0.0141(19)
C6 0.043(3) 0.057(3) 0.038(3) -0.003(3) 0.014(3) 0.010(3)
C7 0.040(3) 0.045(3) 0.045(3) -0.006(3) 0.012(3) 0.002(3)
C8 0.043(3) 0.042(3) 0.041(3) -0.006(2) 0.011(3) 0.001(2)
C9 0.051(3) 0.034(3) 0.039(3) 0.000(2) 0.013(3) 0.005(2)
C10 0.049(3) 0.038(3) 0.039(3) 0.001(2) 0.016(3) 0.006(3)
C11 0.044(3) 0.043(3) 0.039(3) 0.004(2) 0.016(3) 0.014(2)
C12 0.042(3) 0.050(3) 0.062(4) -0.013(3) 0.019(3) -0.002(3)
C13 0.045(3) 0.042(3) 0.066(4) -0.015(3) 0.024(3) 0.005(3)
C14 0.049(3) 0.050(4) 0.053(4) -0.007(3) 0.008(3) -0.002(3)
C15 0.073(4) 0.046(4) 0.058(4) -0.005(3) 0.027(4) 0.018(3)
C16 0.106(6) 0.037(4) 0.078(5) -0.019(3) 0.037(5) 0.000(4)
C17 0.079(5) 0.054(4) 0.068(4) -0.015(3) 0.020(4) -0.013(4)
C18 0.046(3) 0.046(3) 0.041(3) 0.002(2) 0.020(3) 0.014(3)
C19 0.036(3) 0.041(3) 0.061(4) -0.004(3) 0.016(3) 0.004(2)
C20 0.037(3) 0.034(3) 0.037(3) 0.004(2) 0.010(2) 0.004(2)
C21 0.032(3) 0.035(3) 0.054(3) 0.001(2) 0.014(3) 0.000(2)
C22 0.028(3) 0.045(3) 0.047(3) 0.003(2) 0.012(2) 0.004(2)
C23 0.030(3) 0.037(3) 0.049(3) 0.008(2) 0.012(3) -0.002(2)
C24 0.035(3) 0.039(3) 0.054(4) 0.004(2) 0.021(3) 0.005(2)
C25 0.089(5) 0.121(7) 0.065(5) 0.010(5) 0.007(5) -0.058(5)
C26 0.068(5) 0.172(10) 0.083(6) 0.014(6) 0.028(5) -0.036(6)
C27 0.043(4) 0.125(8) 0.120(8) -0.012(6) 0.008(4) 0.009(5)
C28 0.073(4) 0.079(5) 0.069(5) 0.015(4) 0.000(4) -0.030(4)
C29 0.035(3) 0.067(4) 0.039(3) -0.006(3) 0.005(3) -0.006(3)
C30 0.052(4) 0.061(5) 0.116(6) -0.006(4) 0.027(4) 0.009(3)
C31 0.037(3) 0.036(3) 0.046(3) 0.004(2) 0.013(3) 0.005(2)

loop_
_atom_type_symbol
_atom_type_description
_atom_type_scat_dispersion_real
_atom_type_scat_dispersion_imag
_atom_type_scat_source
C C 0.0033 0.0016 'International Tables Vol C Tables 4.2.6.8 and 6.1.1.4'
H H 0.0000 0.0000 'International Tables Vol C Tables 4.2.6.8 and 6.1.1.4'
N N 0.0061 0.0033 'International Tables Vol C Tables 4.2.6.8 and 6.1.1.4'
O O 0.0106 0.0060 'International Tables Vol C Tables 4.2.6.8 and 6.1.1.4'
Ni Ni 0.3393 1.1124 'International Tables Vol C Tables 4.2.6.8 and 6.1.1.4'

loop_
_geom_angle_atom_site_label_1
_geom_angle_atom_site_label_2
_geom_angle_atom_site_label_3
_geom_angle
_geom_angle_site_symmetry_1
_geom_angle_site_symmetry_3
_geom_angle_publ_flag
O5 Ni1 O5 180.00(7) . 3_656 ?
O5 Ni1 N1] 86.85(13) . 2_546 ?
O5 Ni1 N1] 93.15(13) 3_656 2_546 ?
O5 Ni1 N1] 93.15(13) . 4_665 ?
O5 Ni1 N1] 86.84(14) 3_656 4_665 ?
N1] Ni1 N1] 180.0 2_546 4_665 ?
O5 Ni1 N4 87.76(13) . . ?
O5 Ni1 N4 92.24(13) 3_656 . ?
N1] Ni1 N4 95.03(14) 2_546 . ?
N1] Ni1 N4 84.97(14) 4_665 . ?
O5 Ni1 N4 92.24(13) . 3_656 ?
O5 Ni1 N4 87.76(13) 3_656 3_656 ?
N1] Ni1 N4 84.97(14) 2_546 3_656 ?
N1] Ni1 N4 95.03(14) 4_665 3_656 ?
N4 Ni1 N4 180.00(8) . 3_656 ?
C5 N1] C1 116.0(4) . . ?
C5 N1] Ni1 119.1(3) . 2_556 ?
C1 N1] Ni1 124.9(3) . 2_556 ?
N1] C1 C2 123.8(5) . . ?
C7 N2 C6 121.6(4) . . ?
C1 C2 C3 120.3(5) . . ?
C18 N3 C19 121.9(4) . . ?
C4 C3 C2 115.9(5) . . ?
C4 C3 C6 122.2(5) . . ?
C2 C3 C6 121.9(4) . . ?
C23 N4 C22 115.2(4) . . ?
C23 N4 Ni1 124.9(3) . . ?
C22 N4 Ni1 119.9(3) . . ?
C5 C4 C3 120.3(5) . . ?
C31 O5 Ni1 129.0(3) . . ?
N1] C5 C4 123.7(5) . . ?
O3 N5 O4 122.7(8) . . ?
O3 N5 C30 122.1(7) . . ?
O4 N5 C30 115.2(7) . . ?
N2 C6 C3 113.2(4) . . ?
O1 C7 N2 122.6(5) . . ?
O1 C7 C8 122.3(5) . . ?
N2 C7 C8 115.1(5) . . ?
C13 C8 C9 120.0(5) . . ?
C13 C8 C7 118.6(5) . . ?
C9 C8 C7 121.4(5) . . ?
C14 C9 C8 123.5(5) . . ?
C14 C9 C10 117.7(5) . . ?
C8 C9 C10 118.8(5) . . ?
C15 C10 C11 122.2(5) . . ?
C15 C10 C9 118.7(5) . . ?
C11 C10 C9 119.1(4) . . ?
C12 C11 C10 120.1(5) . . ?
C12 C11 C18 118.7(5) . . ?
C10 C11 C18 121.1(4) . . ?
C11 C12 C13 120.6(5) . . ?
C8 C13 C12 121.2(5) . . ?
C17 C14 C9 122.3(6) . . ?
C16 C15 C10 120.5(5) . . ?
C15 C16 C17 120.8(5) . . ?
C14 C17 C16 119.9(6) . . ?
O2 C18 N3 123.1(5) . . ?
O2 C18 C11 121.0(5) . . ?
N3 C18 C11 115.8(4) . . ?
N3 C19 C20 114.8(4) . . ?
C24 C20 C21 116.2(4) . . ?
C24 C20 C19 124.2(4) . . ?
C21 C20 C19 119.7(4) . . ?
C22 C21 C20 119.8(4) . . ?
N4 C22 C21 124.2(4) . . ?
N4 C23 C24 124.3(4) . . ?
C23 C24 C20 120.3(4) . . ?
C26 C25 C28 120.0(8) . . ?
C25 C26 C27 122.0(8) . . ?
C26 C27 C30 116.9(8) . . ?
C25 C28 C29 122.5(7) . . ?
C30 C29 C28 114.8(6) . . ?
C30 C29 C31 124.9(5) . . ?
C28 C29 C31 119.3(5) . . ?
C29 C30 C27 123.8(7) . . ?
C29 C30 N5 120.0(6) . . ?
C27 C30 N5 116.2(7) . . ?
O6 C31 O5 126.6(5) . . ?
O6 C31 C29 115.6(5) . . ?
O5 C31 C29 117.6(5) . . ?

loop_
_geom_bond_atom_site_label_1
_geom_bond_atom_site_label_2
_geom_bond_distance
_geom_bond_site_symmetry_2
_geom_bond_publ_flag
Ni1 O5 2.080(3) . ?
Ni1 O5 2.080(3) 3_656 ?
Ni1 N1] 2.139(4) 2_546 ?
Ni1 N1] 2.139(4) 4_665 ?
Ni1 N4 2.157(4) . ?
Ni1 N4 2.158(4) 3_656 ?
N1] C5 1.334(6) . ?
N1] C1 1.338(6) . ?
N1] Ni1 2.139(4) 2_556 ?
O1 C7 1.223(6) . ?
C1 C2 1.373(7) . ?
N2 C7 1.335(6) . ?
N2 C6 1.441(6) . ?
O2 C18 1.228(6) . ?
C2 C3 1.389(7) . ?
N3 C18 1.327(6) . ?
N3 C19 1.449(6) . ?
C3 C4 1.383(6) . ?
C3 C6 1.510(7) . ?
O3 N5 1.196(8) . ?
N4 C23 1.330(5) . ?
N4 C22 1.345(6) . ?
C4 C5 1.382(7) . ?
O4 N5 1.259(8) . ?
O5 C31 1.273(6) . ?
N5 C30 1.447(10) . ?
O6 C31 1.230(6) . ?
C7 C8 1.510(7) . ?
C8 C13 1.353(7) . ?
C8 C9 1.425(7) . ?
C9 C14 1.411(7) . ?
C9 C10 1.430(7) . ?
C10 C15 1.413(7) . ?
C10 C11 1.420(7) . ?
C11 C12 1.359(7) . ?
C11 C18 1.512(7) . ?
C12 C13 1.414(7) . ?
C14 C17 1.344(8) . ?
C15 C16 1.364(8) . ?
C16 C17 1.395(8) . ?
C19 C20 1.513(6) . ?
C20 C24 1.377(6) . ?
C20 C21 1.388(6) . ?
C21 C22 1.374(7) . ?
C23 C24 1.376(6) . ?
C25 C26 1.338(11) . ?
C25 C28 1.368(9) . ?
C26 C27 1.350(11) . ?
C27 C30 1.426(9) . ?
C28 C29 1.404(8) . ?
C29 C30 1.354(8) . ?
C29 C31 1.521(7) . ?
